data_7036665
loop_
_publ_author_name
'Hu, Fei-Long'
'Shi, Yi-Xiang'
'Chen, Huan-Huan'
'Lang, Jian-Ping'

_publ_section_title
;
 A Zn(ii) coordination polymer and its photocycloaddition product:
 syntheses, structures, selective luminescence sensing of iron(iii) ions
 and selective absorption of dyes.
;
_journal_issue 43
_journal_name_full 'Dalton transactions (Cambridge, England : 2003)'
_journal_page_first 18795
_journal_page_last 18803
_journal_paper_doi 10.1039/c5dt03094c
_journal_volume 44
_journal_year 2015
_chemical_formula_sum 'C34 H28 N2 O7 Zn'
_chemical_formula_weight 641.95
_chemical_name_systematic
; 
 ? 
;
_space_group_IT_number 14
_symmetry_cell_setting monoclinic
_symmetry_space_group_name_Hall '-P 2ybc'
_symmetry_space_group_name_H-M 'P 1 21/c 1'
_atom_sites_solution_hydrogens geom
_atom_sites_solution_primary direct
_atom_sites_solution_secondary difmap
_audit_creation_method SHELXL-97
_audit_update_record
;
2015-09-12 deposited with the CCDC.
2015-09-24 downloaded from the CCDC.
;
_cell_angle_alpha 90.00
_cell_angle_beta 103.30(3)
_cell_angle_gamma 90.00
_cell_formula_units_Z 4
_cell_length_a 13.250(3)
_cell_length_b 14.522(3)
_cell_length_c 15.930(3)
_cell_measurement_reflns_used 9203
_cell_measurement_temperature 293(2)
_cell_measurement_theta_max 27.3584
_cell_measurement_theta_min 2.9782
_cell_volume 2983.0(11)
_computing_cell_refinement
;
CrysAlisPro, Agilent Technologies,
Version 1.171.36.32 (release 02-08-2013 CrysAlis171 .NET)
(compiled Aug  2 2013,16:46:58)
;
_computing_data_collection
;
CrysAlisPro, Agilent Technologies,
Version 1.171.36.32 (release 02-08-2013 CrysAlis171 .NET)
(compiled Aug  2 2013,16:46:58)
;
_computing_data_reduction
;
CrysAlisPro, Agilent Technologies,
Version 1.171.36.32 (release 02-08-2013 CrysAlis171 .NET)
(compiled Aug  2 2013,16:46:58)
;
_computing_molecular_graphics 'Bruker SHELXTL'
_computing_publication_material 'Bruker SHELXTL'
_computing_structure_refinement 'SHELXL-97 (Sheldrick, 1997)'
_computing_structure_solution 'SHELXS-97 (Sheldrick, 1990)'
_diffrn_ambient_temperature 293(2)
_diffrn_measured_fraction_theta_full 0.997
_diffrn_measured_fraction_theta_max 0.997
_diffrn_measurement_device_type 'CCD area detector'
_diffrn_measurement_method 'phi and omega scans'
_diffrn_radiation_monochromator graphite
_diffrn_radiation_source 'fine-focus sealed tube'
_diffrn_radiation_type MoK\a
_diffrn_radiation_wavelength 0.71073
_diffrn_reflns_av_R_equivalents 0.1000
_diffrn_reflns_av_unetI/netI 0.0872
_diffrn_reflns_limit_h_max 13
_diffrn_reflns_limit_h_min -15
_diffrn_reflns_limit_k_max 17
_diffrn_reflns_limit_k_min -17
_diffrn_reflns_limit_l_max 18
_diffrn_reflns_limit_l_min -18
_diffrn_reflns_number 21421
_diffrn_reflns_theta_full 25.01
_diffrn_reflns_theta_max 25.01
_diffrn_reflns_theta_min 2.98
_exptl_absorpt_coefficient_mu 0.876
_exptl_absorpt_correction_T_max 0.8442
_exptl_absorpt_correction_T_min 0.8306
_exptl_absorpt_correction_type multi-scan
_exptl_absorpt_process_details
;
CrysAlisPro, Agilent Technologies,
Version 1.171.36.32 (release 02-08-2013 CrysAlis171 .NET)
(compiled Aug  2 2013,16:46:58)
Empirical absorption correction using spherical harmonics,
 implemented in SCALE3 ABSPACK scaling algorithm.
;
_exptl_crystal_colour Yellow
_exptl_crystal_density_diffrn 1.429
_exptl_crystal_density_method 'not measured'
_exptl_crystal_description Block
_exptl_crystal_F_000 1328
_exptl_crystal_size_max 0.22
_exptl_crystal_size_mid 0.20
_exptl_crystal_size_min 0.20
_refine_diff_density_max 0.577
_refine_diff_density_min -0.450
_refine_diff_density_rms 0.079
_refine_ls_extinction_method none
_refine_ls_goodness_of_fit_ref 1.210
_refine_ls_hydrogen_treatment mixed
_refine_ls_matrix_type full
_refine_ls_number_parameters 416
_refine_ls_number_reflns 5248
_refine_ls_number_restraints 0
_refine_ls_restrained_S_all 1.210
_refine_ls_R_factor_all 0.1448
_refine_ls_R_factor_gt 0.1071
_refine_ls_shift/su_max 0.000
_refine_ls_shift/su_mean 0.000
_refine_ls_structure_factor_coef Fsqd
_refine_ls_weighting_details 'calc w=1/[\s^2^(Fo^2^)+(0.0471P)^2^+7.6658P] where P=(Fo^2^+2Fc^2^)/3'
_refine_ls_weighting_scheme calc
_refine_ls_wR_factor_gt 0.1850
_refine_ls_wR_factor_ref 0.2031
_reflns_number_gt 3801
_reflns_number_total 5248
_reflns_threshold_expression >2sigma(I)
_cod_data_source_file c5dt03094c2.cif
_cod_data_source_block 1a
_cod_depositor_comments
;
The following automatic conversions were performed:

'_symmetry_cell_setting' value 'Monoclinic' changed to 'monoclinic'
according to
/usr/data/users/saulius/crontab/automatic-downloads/rss-feeds/RSC/lib/dictionaries/cif_core.dic
dictionary named 'cif_core.dic' version 2.4.2 from 2011-04-26.

Automatic conversion script
Id: cif_fix_values 3271 2015-04-21 07:52:19Z andrius 

 Adding full bibliography for 7036664--7036665.cif.
;
_cod_original_sg_symbol_H-M P21/c
_cod_database_code 7036665

loop_
_symmetry_equiv_pos_as_xyz
'x, y, z'
'-x, y+1/2, -z+1/2'
'-x, -y, -z'
'x, -y-1/2, z-1/2'

loop_
_atom_site_label
_atom_site_type_symbol
_atom_site_fract_x
_atom_site_fract_y
_atom_site_fract_z
_atom_site_U_iso_or_equiv
_atom_site_adp_type
_atom_site_occupancy
_atom_site_symmetry_multiplicity
_atom_site_calc_flag
_atom_site_refinement_flags
_atom_site_disorder_group
N1 N 0.3753(5) 0.1863(4) 0.3701(4) 0.0471(15) Uani 1 1 d . .
N2 N 0.4616(5) 0.8068(4) 0.3431(4) 0.0573(17) Uani 1 1 d . .
O1 O 0.2647(4) 0.0642(3) 0.2119(3) 0.0525(13) Uani 1 1 d . .
O2 O 0.2910(4) -0.0872(4) 0.2138(3) 0.0713(17) Uani 1 1 d . .
O3 O 0.0334(4) -0.0461(3) -0.1734(3) 0.0479(12) Uani 1 1 d . .
O4 O -0.0256(4) 0.2618(4) -0.1443(3) 0.0607(14) Uani 1 1 d . .
O5 O -0.3712(4) 0.4964(4) -0.0103(3) 0.0737(17) Uani 1 1 d . .
O6 O -0.2394(4) 0.4992(4) 0.1038(3) 0.0603(14) Uani 1 1 d . .
O7 O 0.4758(3) -0.0056(3) 0.3426(3) 0.0501(12) Uani 1 1 d . .
H7D H 0.5137 0.0064 0.3897 0.060 Uiso 1 1 d R .
H7C H 0.4773 -0.0639 0.3392 0.060 Uiso 1 1 d R .
Zn1 Zn 0.33710(6) 0.05108(5) 0.33424(5) 0.0460(3) Uani 1 1 d . .
C1 C 0.3069(7) 0.2414(6) 0.3932(7) 0.084(3) Uani 1 1 d . .
H1 H 0.2413 0.2177 0.3916 0.101 Uiso 1 1 calc R .
C2 C 0.3259(10) 0.3307(7) 0.4194(8) 0.109(4) Uani 1 1 d . .
H2 H 0.2753 0.3640 0.4381 0.130 Uiso 1 1 calc R .
C3 C 0.4157(10) 0.3703(6) 0.4184(6) 0.077(3) Uani 1 1 d . .
C4 C 0.4884(8) 0.3163(7) 0.3917(7) 0.095(3) Uani 1 1 d . .
H4 H 0.5528 0.3409 0.3903 0.114 Uiso 1 1 calc R .
C5 C 0.4650(7) 0.2227(6) 0.3662(6) 0.083(3) Uani 1 1 d . .
H5 H 0.5136 0.1874 0.3468 0.099 Uiso 1 1 calc R .
C6 C 0.4276(9) 0.4668(7) 0.4613(7) 0.044(2) Uani 0.660(9) 1 d P 1
H6 H 0.361(14) 0.499(9) 0.451(10) 0.052 Uiso 0.66 1 calc P 1
C7 C 0.5138(9) 0.5299(8) 0.4392(7) 0.043(2) Uani 0.660(9) 1 d P 1
H7A H 0.555(13) 0.497(8) 0.405(11) 0.051 Uiso 0.66 1 calc P 1
C6' C 0.5082(17) 0.4593(16) 0.4410(15) 0.044(2) Uani 0.340(9) 1 d P 2
H6' H 0.55(3) 0.469(15) 0.40(2) 0.052 Uiso 0.34 1 calc P 2
C7' C 0.4379(19) 0.5382(16) 0.4549(14) 0.043(2) Uani 0.340(9) 1 d P 2
H7' H 0.36(3) 0.525(15) 0.440(18) 0.051 Uiso 0.34 1 calc P 2
C8 C 0.4771(10) 0.6244(6) 0.4003(6) 0.079(3) Uani 1 1 d . .
C9 C 0.5524(10) 0.6671(7) 0.3738(8) 0.111(4) Uani 1 1 d . .
H9 H 0.6132 0.6352 0.3733 0.134 Uiso 1 1 calc R .
C10 C 0.5433(7) 0.7578(7) 0.3468(7) 0.093(3) Uani 1 1 d . .
H10 H 0.5995 0.7849 0.3305 0.112 Uiso 1 1 calc R .
C11 C 0.3836(7) 0.7658(7) 0.3641(6) 0.082(3) Uani 1 1 d . .
H11 H 0.3223 0.7988 0.3589 0.099 Uiso 1 1 calc R .
C12 C 0.3865(8) 0.6753(8) 0.3941(7) 0.100(4) Uani 1 1 d . .
H12 H 0.3291 0.6495 0.4095 0.120 Uiso 1 1 calc R .
C13 C 0.2563(5) -0.0153(5) 0.1751(5) 0.0450(17) Uani 1 1 d . .
C14 C 0.1998(5) -0.0195(4) 0.0817(4) 0.0373(15) Uani 1 1 d . .
C15 C 0.1893(5) -0.1029(5) 0.0370(4) 0.0455(17) Uani 1 1 d . .
H15 H 0.2199 -0.1556 0.0650 0.055 Uiso 1 1 calc R .
C16 C 0.1348(5) -0.1091(5) -0.0475(4) 0.0486(18) Uani 1 1 d . .
H16 H 0.1294 -0.1651 -0.0765 0.058 Uiso 1 1 calc R .
C17 C 0.0882(5) -0.0311(4) -0.0889(4) 0.0398(16) Uani 1 1 d . .
C18 C 0.0952(5) 0.0529(5) -0.0472(4) 0.0446(16) Uani 1 1 d . .
H18 H 0.0637 0.1052 -0.0753 0.054 Uiso 1 1 calc R .
C19 C 0.1513(5) 0.0566(5) 0.0386(4) 0.0474(17) Uani 1 1 d . .
H19 H 0.1562 0.1125 0.0677 0.057 Uiso 1 1 calc R .
C20 C -0.0222(5) 0.0327(5) -0.2196(5) 0.0495(18) Uani 1 1 d . .
H20A H -0.0556 0.0667 -0.1811 0.059 Uiso 1 1 calc R .
H20B H -0.0758 0.0106 -0.2675 0.059 Uiso 1 1 calc R .
C21 C 0.0499(5) 0.0972(5) -0.2538(4) 0.0438(17) Uani 1 1 d . .
C22 C 0.1347(6) 0.0602(5) -0.2813(5) 0.0548(19) Uani 1 1 d . .
H22 H 0.1468 -0.0029 -0.2774 0.066 Uiso 1 1 calc R .
C23 C 0.2010(7) 0.1170(5) -0.3145(6) 0.067(2) Uani 1 1 d . .
H23 H 0.2579 0.0924 -0.3315 0.081 Uiso 1 1 calc R .
C24 C 0.1807(7) 0.2117(5) -0.3218(6) 0.068(2) Uani 1 1 d . .
H24 H 0.2237 0.2500 -0.3447 0.082 Uiso 1 1 calc R .
C25 C 0.0967(6) 0.2486(5) -0.2950(5) 0.054(2) Uani 1 1 d . .
H25 H 0.0845 0.3117 -0.2995 0.065 Uiso 1 1 calc R .
C26 C 0.0306(5) 0.1924(5) -0.2616(4) 0.0449(17) Uani 1 1 d . .
C27 C -0.0604(5) 0.2366(5) -0.2341(4) 0.0499(18) Uani 1 1 d . .
H27A H -0.0835 0.2908 -0.2688 0.060 Uiso 1 1 calc R .
H27B H -0.1178 0.1936 -0.2414 0.060 Uiso 1 1 calc R .
C28 C -0.0912(6) 0.3142(5) -0.1075(5) 0.0496(18) Uani 1 1 d . .
C29 C -0.0498(6) 0.3500(6) -0.0276(5) 0.077(3) Uani 1 1 d . .
H29 H 0.0194 0.3391 -0.0013 0.092 Uiso 1 1 calc R .
C30 C -0.1112(6) 0.4032(6) 0.0150(5) 0.069(2) Uani 1 1 d . .
H30 H -0.0817 0.4273 0.0692 0.082 Uiso 1 1 calc R .
C31 C -0.2146(5) 0.4206(5) -0.0218(4) 0.0455(17) Uani 1 1 d . .
C32 C -0.2543(6) 0.3846(5) -0.1029(5) 0.0488(18) Uani 1 1 d . .
H32 H -0.3233 0.3960 -0.1295 0.059 Uiso 1 1 calc R .
C33 C -0.2805(6) 0.4750(5) 0.0241(5) 0.0509(19) Uani 1 1 d . .
C54 C -0.1942(6) 0.3311(5) -0.1466(4) 0.0485(18) Uani 1 1 d . .
H54 H -0.2232 0.3075 -0.2011 0.058 Uiso 1 1 calc R .

loop_
_atom_site_aniso_label
_atom_site_aniso_U_11
_atom_site_aniso_U_22
_atom_site_aniso_U_33
_atom_site_aniso_U_23
_atom_site_aniso_U_13
_atom_site_aniso_U_12
N1 0.047(4) 0.042(3) 0.047(4) -0.005(3) -0.001(3) -0.005(3)
N2 0.054(4) 0.041(4) 0.072(5) 0.010(3) 0.005(3) 0.003(3)
O1 0.063(3) 0.048(3) 0.040(3) 0.002(2) -0.002(2) -0.003(3)
O2 0.093(4) 0.053(3) 0.052(3) 0.008(3) -0.016(3) 0.015(3)
O3 0.059(3) 0.042(3) 0.037(3) 0.004(2) -0.001(2) -0.010(2)
O4 0.056(3) 0.078(4) 0.045(3) -0.008(3) 0.007(3) 0.024(3)
O5 0.055(3) 0.099(4) 0.060(4) -0.021(3) -0.002(3) 0.027(3)
O6 0.058(3) 0.076(4) 0.044(3) -0.005(3) 0.005(3) 0.013(3)
O7 0.053(3) 0.040(3) 0.051(3) 0.002(2) -0.002(2) 0.004(2)
Zn1 0.0525(5) 0.0406(5) 0.0408(5) -0.0009(4) 0.0023(4) -0.0055(4)
C1 0.067(6) 0.069(6) 0.119(9) -0.028(6) 0.029(6) -0.005(5)
C2 0.131(10) 0.047(6) 0.146(11) -0.027(6) 0.029(9) 0.004(7)
C3 0.126(9) 0.037(5) 0.056(5) 0.002(4) -0.007(6) 0.000(6)
C4 0.078(7) 0.074(7) 0.124(9) 0.002(6) 0.005(6) -0.033(6)
C5 0.075(6) 0.059(6) 0.114(8) -0.019(5) 0.021(6) -0.015(5)
C6 0.042(6) 0.035(6) 0.051(6) 0.002(4) 0.004(5) 0.005(5)
C7 0.044(6) 0.039(6) 0.048(6) 0.001(4) 0.017(5) 0.006(5)
C6' 0.042(6) 0.035(6) 0.051(6) 0.002(4) 0.004(5) 0.005(5)
C7' 0.044(6) 0.039(6) 0.048(6) 0.001(4) 0.017(5) 0.006(5)
C8 0.124(9) 0.040(5) 0.055(6) -0.001(4) -0.018(6) -0.020(6)
C9 0.138(10) 0.062(7) 0.142(11) 0.020(7) 0.050(9) 0.044(7)
C10 0.066(6) 0.085(7) 0.140(10) 0.036(7) 0.046(6) 0.015(6)
C11 0.071(6) 0.073(7) 0.104(8) 0.031(6) 0.021(6) 0.018(5)
C12 0.080(7) 0.112(9) 0.099(8) 0.030(7) 0.004(6) -0.042(7)
C13 0.043(4) 0.046(4) 0.045(4) -0.002(3) 0.007(3) -0.008(3)
C14 0.041(4) 0.033(3) 0.035(4) -0.001(3) 0.003(3) -0.002(3)
C15 0.047(4) 0.039(4) 0.047(4) 0.004(3) 0.005(3) 0.010(3)
C16 0.064(5) 0.038(4) 0.039(4) -0.003(3) 0.003(4) -0.005(4)
C17 0.039(4) 0.038(4) 0.039(4) -0.001(3) 0.003(3) -0.006(3)
C18 0.048(4) 0.042(4) 0.040(4) 0.005(3) 0.002(3) 0.002(3)
C19 0.053(4) 0.043(4) 0.045(4) -0.011(3) 0.010(3) 0.001(4)
C20 0.042(4) 0.054(4) 0.044(4) 0.007(3) -0.007(3) -0.007(3)
C21 0.047(4) 0.046(4) 0.036(4) -0.001(3) 0.004(3) -0.002(3)
C22 0.059(5) 0.036(4) 0.070(5) 0.000(4) 0.017(4) 0.002(4)
C23 0.073(6) 0.051(5) 0.089(7) 0.001(4) 0.043(5) 0.007(4)
C24 0.079(6) 0.048(5) 0.090(7) 0.016(4) 0.045(5) -0.005(4)
C25 0.062(5) 0.039(4) 0.067(5) 0.007(4) 0.025(4) 0.008(4)
C26 0.047(4) 0.048(4) 0.039(4) -0.002(3) 0.007(3) 0.002(3)
C27 0.056(5) 0.051(4) 0.041(4) 0.002(3) 0.008(4) 0.006(4)
C28 0.055(5) 0.047(4) 0.045(4) 0.005(3) 0.007(4) 0.006(4)
C29 0.056(5) 0.107(7) 0.058(5) -0.022(5) -0.004(4) 0.025(5)
C30 0.067(6) 0.093(6) 0.040(5) -0.015(4) -0.001(4) 0.025(5)
C31 0.051(4) 0.052(4) 0.031(4) 0.006(3) 0.006(3) 0.014(3)
C32 0.046(4) 0.048(4) 0.049(5) 0.001(3) 0.004(4) -0.003(3)
C33 0.056(5) 0.048(4) 0.051(5) 0.008(3) 0.018(4) 0.000(4)
C54 0.059(5) 0.049(4) 0.035(4) -0.005(3) 0.005(4) -0.004(4)

loop_
_atom_type_symbol
_atom_type_description
_atom_type_scat_dispersion_real
_atom_type_scat_dispersion_imag
_atom_type_scat_source
C C 0.0033 0.0016 'International Tables Vol C Tables 4.2.6.8 and 6.1.1.4'
H H 0.0000 0.0000 'International Tables Vol C Tables 4.2.6.8 and 6.1.1.4'
N N 0.0061 0.0033 'International Tables Vol C Tables 4.2.6.8 and 6.1.1.4'
O O 0.0106 0.0060 'International Tables Vol C Tables 4.2.6.8 and 6.1.1.4'
Zn Zn 0.2839 1.4301 'International Tables Vol C Tables 4.2.6.8 and 6.1.1.4'

loop_
_geom_angle_atom_site_label_1
_geom_angle_atom_site_label_2
_geom_angle_atom_site_label_3
_geom_angle
_geom_angle_site_symmetry_1
_geom_angle_site_symmetry_3
C5 N1 C1 117.0(7) . .
C5 N1 Zn1 122.2(6) . .
C1 N1 Zn1 120.7(5) . .
C10 N2 C11 116.5(7) . .
C13 O1 Zn1 109.5(4) . .
C17 O3 C20 117.0(5) . .
C28 O4 C27 118.1(5) . .
C33 O6 Zn1 114.7(5) . 2
Zn1 O7 H7D 109.6 . .
Zn1 O7 H7C 116.3 . .
H7D O7 H7C 104.5 . .
O6 Zn1 O1 108.0(2) 2_545 .
O6 Zn1 O7 121.1(2) 2_545 .
O1 Zn1 O7 109.8(2) . .
O6 Zn1 N1 112.0(2) 2_545 .
O1 Zn1 N1 102.2(2) . .
O7 Zn1 N1 102.1(2) . .
N1 C1 C2 124.7(9) . .
N1 C1 H1 117.7 . .
C2 C1 H1 117.7 . .
C3 C2 C1 120.7(10) . .
C3 C2 H2 119.7 . .
C1 C2 H2 119.7 . .
C2 C3 C4 116.6(8) . .
C2 C3 C6 112.8(10) . .
C4 C3 C6 129.8(11) . .
C2 C3 C6' 154.3(13) . .
C4 C3 C6' 88.7(12) . .
C6 C3 C6' 41.5(9) . .
C3 C4 C5 120.3(9) . .
C3 C4 H4 119.8 . .
C5 C4 H4 119.8 . .
N1 C5 C4 120.5(9) . .
N1 C5 H5 119.7 . .
C4 C5 H5 119.7 . .
C3 C6 C7 115.8(10) . .
C3 C6 C7 116.2(8) . 3_666
C7 C6 C7 89.6(9) . 3_666
C3 C6 H6 111(8) . .
C7 C6 H6 111(7) . .
C7 C6 H6 111(9) 3_666 .
C8 C7 C6 115.7(10) . .
C8 C7 C6 114.2(8) . 3_666
C6 C7 C6 90.4(9) . 3_666
C8 C7 H7A 112(8) . .
C6 C7 H7A 112(8) . .
C6 C7 H7A 112(9) 3_666 .
C7' C6' C7' 88.6(19) . 3_666
C7' C6' C3 99.3(16) . .
C7' C6' C3 110.0(15) 3_666 .
C7' C6' H6' 118(10) . .
C7' C6' H6' 118(10) 3_666 .
C3 C6' H6' 118(10) . .
C6' C7' C6' 91.4(19) . 3_666
C6' C7' C8 102.3(17) . .
C6' C7' C8 113.0(15) 3_666 .
C6' C7' H7' 116(10) . .
C6' C7' H7' 116(10) 3_666 .
C8 C7' H7' 116(10) . .
C9 C8 C12 115.4(9) . .
C9 C8 C7 110.8(11) . .
C12 C8 C7 133.6(11) . .
C9 C8 C7' 149.7(13) . .
C12 C8 C7' 93.9(12) . .
C7 C8 C7' 39.7(9) . .
C8 C9 C10 121.8(10) . .
C8 C9 H9 119.1 . .
C10 C9 H9 119.1 . .
N2 C10 C9 123.7(9) . .
N2 C10 H10 118.2 . .
C9 C10 H10 118.2 . .
N2 C11 C12 123.9(9) . .
N2 C11 H11 118.1 . .
C12 C11 H11 118.1 . .
C8 C12 C11 118.6(9) . .
C8 C12 H12 120.7 . .
C11 C12 H12 120.7 . .
O2 C13 O1 122.9(6) . .
O2 C13 C14 119.8(6) . .
O1 C13 C14 117.3(6) . .
C19 C14 C15 117.4(6) . .
C19 C14 C13 121.9(6) . .
C15 C14 C13 120.5(6) . .
C16 C15 C14 121.6(6) . .
C16 C15 H15 119.2 . .
C14 C15 H15 119.2 . .
C15 C16 C17 119.3(6) . .
C15 C16 H16 120.4 . .
C17 C16 H16 120.4 . .
C18 C17 C16 121.4(6) . .
C18 C17 O3 124.4(6) . .
C16 C17 O3 114.2(6) . .
C17 C18 C19 117.7(6) . .
C17 C18 H18 121.1 . .
C19 C18 H18 121.1 . .
C14 C19 C18 122.6(6) . .
C14 C19 H19 118.7 . .
C18 C19 H19 118.7 . .
O3 C20 C21 112.1(5) . .
O3 C20 H20A 109.2 . .
C21 C20 H20A 109.2 . .
O3 C20 H20B 109.2 . .
C21 C20 H20B 109.2 . .
H20A C20 H20B 107.9 . .
C22 C21 C26 119.4(6) . .
C22 C21 C20 119.3(6) . .
C26 C21 C20 121.3(6) . .
C23 C22 C21 120.8(7) . .
C23 C22 H22 119.6 . .
C21 C22 H22 119.6 . .
C22 C23 C24 119.1(7) . .
C22 C23 H23 120.5 . .
C24 C23 H23 120.5 . .
C25 C24 C23 120.4(7) . .
C25 C24 H24 119.8 . .
C23 C24 H24 119.8 . .
C24 C25 C26 120.7(7) . .
C24 C25 H25 119.6 . .
C26 C25 H25 119.6 . .
C25 C26 C21 119.6(6) . .
C25 C26 C27 118.3(6) . .
C21 C26 C27 122.0(6) . .
O4 C27 C26 107.5(5) . .
O4 C27 H27A 110.2 . .
C26 C27 H27A 110.2 . .
O4 C27 H27B 110.2 . .
C26 C27 H27B 110.2 . .
H27A C27 H27B 108.5 . .
C29 C28 O4 116.5(7) . .
C29 C28 C54 119.6(7) . .
O4 C28 C54 123.9(7) . .
C28 C29 C30 120.4(7) . .
C28 C29 H29 119.8 . .
C30 C29 H29 119.8 . .
C31 C30 C29 121.5(7) . .
C31 C30 H30 119.3 . .
C29 C30 H30 119.3 . .
C32 C31 C30 117.1(7) . .
C32 C31 C33 121.4(6) . .
C30 C31 C33 121.6(7) . .
C31 C32 C54 122.4(7) . .
C31 C32 H32 118.8 . .
C54 C32 H32 118.8 . .
O5 C33 O6 120.4(7) . .
O5 C33 C31 122.3(7) . .
O6 C33 C31 117.3(6) . .
C28 C54 C32 119.1(7) . .
C28 C54 H54 120.4 . .
C32 C54 H54 120.4 . .

loop_
_geom_bond_atom_site_label_1
_geom_bond_atom_site_label_2
_geom_bond_distance
_geom_bond_site_symmetry_2
N1 C5 1.315(10) .
N1 C1 1.323(9) .
N1 Zn1 2.075(5) .
N2 C10 1.285(10) .
N2 C11 1.301(10) .
O1 C13 1.288(8) .
O1 Zn1 1.973(5) .
O2 C13 1.246(8) .
O3 C17 1.391(7) .
O3 C20 1.464(7) .
O4 C28 1.383(8) .
O4 C27 1.445(8) .
O5 C33 1.240(8) .
O6 C33 1.309(8) .
O6 Zn1 1.952(5) 2
O7 Zn1 1.990(4) .
O7 H7D 0.8200 .
O7 H7C 0.8499 .
Zn1 O6 1.952(5) 2_545
C1 C2 1.368(12) .
C1 H1 0.9300 .
C2 C3 1.325(14) .
C2 H2 0.9300 .
C3 C4 1.382(13) .
C3 C6 1.550(13) .
C3 C6' 1.76(2) .
C4 C5 1.432(12) .
C4 H4 0.9300 .
C5 H5 0.9300 .
C6 C7 1.567(17) .
C6 C7 1.597(15) 3_666
C6 H6 0.98(18) .
C7 C8 1.537(13) .
C7 C6 1.597(15) 3_666
C7 H7A 0.98(18) .
C6' C7' 1.52(3) .
C6' C7' 1.65(3) 3_666
C6' H6' 1.0(4) .
C7' C6' 1.65(3) 3_666
C7' C8 1.67(2) .
C7' H7' 1.0(3) .
C8 C9 1.324(14) .
C8 C12 1.394(14) .
C9 C10 1.382(13) .
C9 H9 0.9300 .
C10 H10 0.9300 .
C11 C12 1.396(13) .
C11 H11 0.9300 .
C12 H12 0.9300 .
C13 C14 1.505(9) .
C14 C19 1.379(9) .
C14 C15 1.396(9) .
C15 C16 1.377(9) .
C15 H15 0.9300 .
C16 C17 1.383(9) .
C16 H16 0.9300 .
C17 C18 1.382(9) .
C18 C19 1.399(8) .
C18 H18 0.9300 .
C19 H19 0.9300 .
C20 C21 1.524(9) .
C20 H20A 0.9700 .
C20 H20B 0.9700 .
C21 C22 1.403(9) .
C21 C26 1.406(9) .
C22 C23 1.394(10) .
C22 H22 0.9300 .
C23 C24 1.400(10) .
C23 H23 0.9300 .
C24 C25 1.387(10) .
C24 H24 0.9300 .
C25 C26 1.390(9) .
C25 H25 0.9300 .
C26 C27 1.518(9) .
C27 H27A 0.9700 .
C27 H27B 0.9700 .
C28 C29 1.368(10) .
C28 C54 1.385(9) .
C29 C30 1.406(10) .
C29 H29 0.9300 .
C30 C31 1.383(10) .
C30 H30 0.9300 .
C31 C32 1.380(9) .
C31 C33 1.489(10) .
C32 C54 1.406(9) .
C32 H32 0.9300 .
C54 H54 0.9300 .

loop_
_geom_torsion_atom_site_label_1
_geom_torsion_atom_site_label_2
_geom_torsion_atom_site_label_3
_geom_torsion_atom_site_label_4
_geom_torsion
_geom_torsion_site_symmetry_1
_geom_torsion_site_symmetry_4
C13 O1 Zn1 O6 -76.1(5) . 2_545
C13 O1 Zn1 O7 57.9(5) . .
C13 O1 Zn1 N1 165.7(5) . .
C5 N1 Zn1 O6 151.8(6) . 2_545
C1 N1 Zn1 O6 -32.2(7) . 2_545
C5 N1 Zn1 O1 -92.9(7) . .
C1 N1 Zn1 O1 83.2(7) . .
C5 N1 Zn1 O7 20.7(7) . .
C1 N1 Zn1 O7 -163.2(6) . .
C5 N1 C1 C2 -5.1(15) . .
Zn1 N1 C1 C2 178.6(9) . .
N1 C1 C2 C3 3.9(18) . .
C1 C2 C3 C4 -1.4(16) . .
C1 C2 C3 C6 -172.6(10) . .
C1 C2 C3 C6' -172(2) . .
C2 C3 C4 C5 0.5(15) . .
C6 C3 C4 C5 169.8(9) . .
C6' C3 C4 C5 176.3(11) . .
C1 N1 C5 C4 3.9(13) . .
Zn1 N1 C5 C4 -179.9(7) . .
C3 C4 C5 N1 -1.8(15) . .
C2 C3 C6 C7 -162.5(10) . .
C4 C3 C6 C7 27.8(15) . .
C6' C3 C6 C7 18.1(12) . .
C2 C3 C6 C7 94.3(12) . 3_666
C4 C3 C6 C7 -75.4(14) . 3_666
C6' C3 C6 C7 -85.1(15) . 3_666
C3 C6 C7 C8 123.6(10) . .
C7 C6 C7 C8 -117.3(11) 3_666 .
C3 C6 C7 C6 -119.1(10) . 3_666
C7 C6 C7 C6 0.0 3_666 3_666
C2 C3 C6' C7' -20(3) . .
C4 C3 C6' C7' 168.4(15) . .
C6 C3 C6' C7' -19.0(11) . .
C2 C3 C6' C7' 72(3) . 3_666
C4 C3 C6' C7' -99.7(17) . 3_666
C6 C3 C6' C7' 72.8(18) . 3_666
C7' C6' C7' C6' 0.000(2) 3_666 3_666
C3 C6' C7' C6' 110.1(16) . 3_666
C7' C6' C7' C8 114.0(17) 3_666 .
C3 C6' C7' C8 -136.0(12) . .
C6 C7 C8 C9 -171.9(10) . .
C6 C7 C8 C9 85.1(12) 3_666 .
C6 C7 C8 C12 14.3(16) . .
C6 C7 C8 C12 -88.8(14) 3_666 .
C6 C7 C8 C7' 16.9(13) . .
C6 C7 C8 C7' -86.1(16) 3_666 .
C6' C7' C8 C9 -34(3) . .
C6' C7' C8 C9 63(3) 3_666 .
C6' C7' C8 C12 160.5(14) . .
C6' C7' C8 C12 -102.6(17) 3_666 .
C6' C7' C8 C7 -17.6(11) . .
C6' C7' C8 C7 79(2) 3_666 .
C12 C8 C9 C10 3.7(17) . .
C7 C8 C9 C10 -171.3(11) . .
C7' C8 C9 C10 -160.2(19) . .
C11 N2 C10 C9 -1.8(16) . .
C8 C9 C10 N2 -1.9(19) . .
C10 N2 C11 C12 3.4(15) . .
C9 C8 C12 C11 -2.2(15) . .
C7 C8 C12 C11 171.5(10) . .
C7' C8 C12 C11 169.8(12) . .
N2 C11 C12 C8 -1.5(16) . .
Zn1 O1 C13 O2 -0.6(9) . .
Zn1 O1 C13 C14 178.1(4) . .
O2 C13 C14 C19 173.6(7) . .
O1 C13 C14 C19 -5.1(10) . .
O2 C13 C14 C15 -2.5(10) . .
O1 C13 C14 C15 178.8(6) . .
C19 C14 C15 C16 1.4(10) . .
C13 C14 C15 C16 177.7(6) . .
C14 C15 C16 C17 -0.8(11) . .
C15 C16 C17 C18 0.0(11) . .
C15 C16 C17 O3 -178.6(6) . .
C20 O3 C17 C18 -1.5(9) . .
C20 O3 C17 C16 177.1(6) . .
C16 C17 C18 C19 0.1(10) . .
O3 C17 C18 C19 178.6(6) . .
C15 C14 C19 C18 -1.3(10) . .
C13 C14 C19 C18 -177.5(6) . .
C17 C18 C19 C14 0.6(10) . .
C17 O3 C20 C21 79.4(7) . .
O3 C20 C21 C22 33.8(8) . .
O3 C20 C21 C26 -148.9(6) . .
C26 C21 C22 C23 1.4(11) . .
C20 C21 C22 C23 178.8(7) . .
C21 C22 C23 C24 -1.4(12) . .
C22 C23 C24 C25 1.1(13) . .
C23 C24 C25 C26 -0.9(13) . .
C24 C25 C26 C21 0.9(11) . .
C24 C25 C26 C27 -179.6(7) . .
C22 C21 C26 C25 -1.2(10) . .
C20 C21 C26 C25 -178.5(6) . .
C22 C21 C26 C27 179.3(6) . .
C20 C21 C26 C27 2.0(10) . .
C28 O4 C27 C26 171.8(6) . .
C25 C26 C27 O4 -90.1(7) . .
C21 C26 C27 O4 89.5(7) . .
C27 O4 C28 C29 -169.2(7) . .
C27 O4 C28 C54 11.1(10) . .
O4 C28 C29 C30 -179.3(8) . .
C54 C28 C29 C30 0.4(13) . .
C28 C29 C30 C31 0.3(14) . .
C29 C30 C31 C32 -1.0(12) . .
C29 C30 C31 C33 178.5(8) . .
C30 C31 C32 C54 1.0(11) . .
C33 C31 C32 C54 -178.5(6) . .
Zn1 O6 C33 O5 9.4(9) 2 .
Zn1 O6 C33 C31 -169.8(5) 2 .
C32 C31 C33 O5 -5.5(11) . .
C30 C31 C33 O5 175.0(8) . .
C32 C31 C33 O6 173.7(6) . .
C30 C31 C33 O6 -5.8(11) . .
C29 C28 C54 C32 -0.4(11) . .
O4 C28 C54 C32 179.2(6) . .
C31 C32 C54 C28 -0.3(11) . .
